data_8107122
loop_
_publ_author_name
'Zhu, Xiao-fei'
'Yang, Yu'
'Xie, Xiao-yan'
'Li, Ya-feng'

_publ_section_title
;
 Crystal structure of
 poly-[tetraaqua-bis(\m4-2,5-dibenzoyl-1,4-benzenedicarboxylato-\k4 O 1:O
 2:O 3:O 4)-\m2-2,5-dibenzoyl-1,4-benzenedicarboxylato-k4 O 5,O 6: O
 5&#x2032;,O 6&#x2032;-didysprosium(III)] tetrahydrate C33H26O13Dy
;
_journal_issue 4
_journal_name_full 'Zeitschrift f\"ur Kristallographie - New Crystal Structures'
_journal_page_first 1131
_journal_page_last 1133
_journal_paper_doi 10.1515/ncrs-2016-0089
_journal_volume 231
_journal_year 2016
_chemical_formula_moiety 'C33 H22 Dy O11, 2(H2 O)'
_chemical_formula_sum 'C33 H26 Dy O13'
_chemical_formula_weight 793.04
_space_group_IT_number 2
_space_group_name_Hall '-P 1'
_space_group_name_H-M_alt 'P -1'
_symmetry_cell_setting triclinic
_symmetry_space_group_name_H-M 'P -1'
_atom_sites_solution_hydrogens geom
_atom_sites_solution_primary direct
_atom_sites_solution_secondary difmap
_cell_angle_alpha 82.373(3)
_cell_angle_beta 81.126(3)
_cell_angle_gamma 89.446(3)
_cell_formula_units_Z 2
_cell_length_a 10.5417(4)
_cell_length_b 12.0923(6)
_cell_length_c 12.4320(4)
_cell_measurement_reflns_used 2000
_cell_measurement_temperature 293(2)
_cell_measurement_theta_max 28.6043
_cell_measurement_theta_min 3.0248
_cell_volume 1551.83(11)
_computing_cell_refinement
;
CrysAlisPro, Agilent Technologies,
Version 1.171.35.19 (release 27-10-2011 CrysAlis171 .NET)
(compiled Oct 27 2011,15:02:11)
;
_computing_data_collection
;
CrysAlisPro, Agilent Technologies,
Version 1.171.35.19 (release 27-10-2011 CrysAlis171 .NET)
(compiled Oct 27 2011,15:02:11)
;
_computing_data_reduction
;
CrysAlisPro, Agilent Technologies,
Version 1.171.35.19 (release 27-10-2011 CrysAlis171 .NET)
(compiled Oct 27 2011,15:02:11)
;
_computing_molecular_graphics 'Diamond 3.2'
_computing_publication_material 'Diamond 3.2'
_computing_structure_refinement 'SHELXL-97 (Sheldrick, 1997)'
_computing_structure_solution 'SHELXS-97 (Sheldrick, 1990)'
_diffrn_ambient_temperature 293(2)
_diffrn_measured_fraction_theta_full 0.990
_diffrn_measured_fraction_theta_max 0.990
_diffrn_measurement_device_type '\w scans'
_diffrn_measurement_method 'Xcalibur, Ruby, Gemini ultra'
_diffrn_radiation_monochromator graphite
_diffrn_radiation_source 'fine-focus sealed tube'
_diffrn_radiation_type MoK\a
_diffrn_radiation_wavelength 0.71073
_diffrn_reflns_av_R_equivalents 0.0348
_diffrn_reflns_av_sigmaI/netI 0.0546
_diffrn_reflns_limit_h_max 12
_diffrn_reflns_limit_h_min -12
_diffrn_reflns_limit_k_max 14
_diffrn_reflns_limit_k_min -14
_diffrn_reflns_limit_l_max 15
_diffrn_reflns_limit_l_min -15
_diffrn_reflns_number 12397
_diffrn_reflns_theta_full 26.05
_diffrn_reflns_theta_max 26.05
_diffrn_reflns_theta_min 3.03
_exptl_absorpt_coefficient_mu 2.477
_exptl_absorpt_correction_T_max 1.00000
_exptl_absorpt_correction_T_min 0.97047
_exptl_absorpt_correction_type multi-scan
_exptl_absorpt_process_details
;
CrysAlisPro, Agilent Technologies,
Version 1.171.35.19 (release 27-10-2011 CrysAlis171 .NET)
(compiled Oct 27 2011,15:02:11)
Empirical absorption correction using spherical harmonics,
 implemented in SCALE3 ABSPACK scaling algorithm.
;
_exptl_crystal_colour Colourless
_exptl_crystal_density_diffrn 1.697
_exptl_crystal_density_method 'not measured'
_exptl_crystal_description block
_exptl_crystal_F_000 788
_exptl_crystal_size_max 0.3
_exptl_crystal_size_mid 0.28
_exptl_crystal_size_min 0.27
_refine_diff_density_max 0.906
_refine_diff_density_min -0.913
_refine_diff_density_rms 0.124
_refine_ls_extinction_method none
_refine_ls_goodness_of_fit_ref 1.036
_refine_ls_hydrogen_treatment constr
_refine_ls_matrix_type full
_refine_ls_number_parameters 424
_refine_ls_number_reflns 6069
_refine_ls_number_restraints 0
_refine_ls_restrained_S_all 1.036
_refine_ls_R_factor_all 0.0417
_refine_ls_R_factor_gt 0.0357
_refine_ls_shift/su_max 0.001
_refine_ls_shift/su_mean 0.000
_refine_ls_structure_factor_coef Fsqd
_refine_ls_weighting_details 'calc w=1/[\s^2^(Fo^2^)+(0.0326P)^2^+2.3080P] where P=(Fo^2^+2Fc^2^)/3'
_refine_ls_weighting_scheme calc
_refine_ls_wR_factor_gt 0.0785
_refine_ls_wR_factor_ref 0.0820
_reflns_number_gt 5479
_reflns_number_total 6069
_reflns_threshold_expression >2sigma(I)
_cod_data_source_file suppl_ncrs-2016-0089_suppl.cif
_cod_data_source_block 1
_cod_depositor_comments
;
The following automatic conversions were performed:

data item '_refine_ls_hydrogen_treatment' value 'Constr' was changed
to 'constr' in accordance with the built-in table derived from the
CIF Core dictionary named 'cif_core.dic' version 2.4.5 last updated
on 2014-11-21.

data item '_symmetry_cell_setting' value 'Triclinic' was changed to
'triclinic' in accordance with the built-in table derived from the
CIF Core dictionary named 'cif_core.dic' version 2.4.5 last updated
on 2014-11-21.

Automatic conversion script
Id: cif_fix_values 8738 2021-04-28 16:35:53Z antanas 
;
_cod_original_sg_symbol_H-M P-1
_cod_database_code 8107122

loop_
_symmetry_equiv_pos_as_xyz
'x, y, z'
'-x, -y, -z'

loop_
_atom_site_label
_atom_site_type_symbol
_atom_site_fract_x
_atom_site_fract_y
_atom_site_fract_z
_atom_site_U_iso_or_equiv
_atom_site_adp_type
_atom_site_occupancy
_atom_site_symmetry_multiplicity
_atom_site_calc_flag
_atom_site_refinement_flags
_atom_site_disorder_assembly
_atom_site_disorder_group
Dy1 Dy 0.449728(18) 0.039262(16) 0.683732(15) 0.01835(8) Uani 1 1 d . . .
C1 C 0.4921(4) 0.2650(4) 0.5915(3) 0.0228(9) Uani 1 1 d . . .
C2 C 0.5016(4) 0.3865(4) 0.5445(3) 0.0215(9) Uani 1 1 d . . .
C3 C 0.5864(4) 0.4267(4) 0.4480(3) 0.0224(9) Uani 1 1 d . . .
C4 C 0.4167(4) 0.4606(4) 0.5947(3) 0.0237(10) Uani 1 1 d . . .
H4 H 0.3608 0.4342 0.6582 0.028 Uiso 1 1 calc R . .
C5 C 0.6893(4) 0.3511(4) 0.4013(4) 0.0248(10) Uani 1 1 d . . .
C6 C 0.7405(4) 0.3672(4) 0.2815(4) 0.0265(10) Uani 1 1 d . . .
C7 C 0.8668(5) 0.3376(4) 0.2484(5) 0.0402(13) Uani 1 1 d . . .
H7 H 0.9164 0.3072 0.3005 0.048 Uiso 1 1 calc R . .
C8 C 0.9193(6) 0.3531(5) 0.1376(5) 0.0506(15) Uani 1 1 d . . .
H8 H 1.0047 0.3355 0.1158 0.061 Uiso 1 1 calc R . .
C9 C 0.8462(6) 0.3935(5) 0.0623(5) 0.0551(16) Uani 1 1 d . . .
H9 H 0.8819 0.4038 -0.0116 0.066 Uiso 1 1 calc R . .
C10 C 0.7184(6) 0.4204(5) 0.0925(5) 0.0511(15) Uani 1 1 d . . .
H10 H 0.6683 0.4459 0.0391 0.061 Uiso 1 1 calc R . .
C11 C 0.6660(6) 0.4090(4) 0.2028(4) 0.0415(13) Uani 1 1 d . . .
H11 H 0.5814 0.4292 0.2240 0.050 Uiso 1 1 calc R . .
C12 C 0.2302(4) 0.0183(4) 0.8383(4) 0.0279(11) Uani 1 1 d . . .
C13 C 0.1109(4) 0.0106(4) 0.9227(3) 0.0228(10) Uani 1 1 d . . .
C14 C 0.0441(4) 0.1063(4) 0.9490(3) 0.0223(9) Uani 1 1 d . . .
C15 C 0.0666(4) -0.0939(4) 0.9736(4) 0.0269(10) Uani 1 1 d . . .
H15 H 0.1120 -0.1569 0.9557 0.032 Uiso 1 1 calc R . .
C16 C 0.0882(4) 0.2225(4) 0.8973(3) 0.0238(10) Uani 1 1 d . . .
C17 C 0.0327(4) 0.2703(4) 0.7992(4) 0.0271(10) Uani 1 1 d . . .
C18 C -0.0521(6) 0.2093(5) 0.7539(5) 0.0478(14) Uani 1 1 d . . .
H18 H -0.0752 0.1369 0.7860 0.057 Uiso 1 1 calc R . .
C19 C -0.1018(6) 0.2547(5) 0.6624(5) 0.0550(16) Uani 1 1 d . . .
H19 H -0.1580 0.2136 0.6321 0.066 Uiso 1 1 calc R . .
C20 C -0.0667(7) 0.3639(6) 0.6154(6) 0.0629(18) Uani 1 1 d . . .
H20 H -0.0998 0.3957 0.5534 0.076 Uiso 1 1 calc R . .
C21 C 0.0165(7) 0.4245(6) 0.6604(5) 0.0603(17) Uani 1 1 d . . .
H21 H 0.0398 0.4968 0.6283 0.072 Uiso 1 1 calc R . .
C22 C 0.0657(6) 0.3788(4) 0.7529(4) 0.0439(14) Uani 1 1 d . . .
H22 H 0.1206 0.4205 0.7840 0.053 Uiso 1 1 calc R . .
C23 C 0.7232(4) 0.0136(3) 0.5181(4) 0.0235(10) Uani 1 1 d . . .
C24 C 0.8664(4) 0.0038(4) 0.5095(3) 0.0206(9) Uani 1 1 d . . .
C25 C 0.9238(4) -0.0428(4) 0.5988(3) 0.0217(9) Uani 1 1 d . . .
C26 C 0.9429(4) 0.0456(4) 0.4109(3) 0.0232(9) Uani 1 1 d . . .
H26 H 0.9045 0.0756 0.3512 0.028 Uiso 1 1 calc R . .
C27 C 0.8492(4) -0.0964(4) 0.7066(4) 0.0250(10) Uani 1 1 d . . .
C28 C 0.7957(4) -0.2099(4) 0.7103(4) 0.0290(11) Uani 1 1 d . . .
C29 C 0.8055(5) -0.2650(5) 0.6182(4) 0.0402(13) Uani 1 1 d . . .
H29 H 0.8452 -0.2301 0.5504 0.048 Uiso 1 1 calc R . .
C30 C 0.7558(7) -0.3726(5) 0.6279(6) 0.0605(18) Uani 1 1 d . . .
H30 H 0.7608 -0.4094 0.5663 0.073 Uiso 1 1 calc R . .
C31 C 0.6987(7) -0.4245(6) 0.7298(6) 0.0637(18) Uani 1 1 d . . .
H31 H 0.6674 -0.4971 0.7365 0.076 Uiso 1 1 calc R . .
C32 C 0.6880(6) -0.3712(5) 0.8191(5) 0.0538(16) Uani 1 1 d . . .
H32 H 0.6471 -0.4068 0.8863 0.065 Uiso 1 1 calc R . .
C33 C 0.7368(6) -0.2642(5) 0.8128(5) 0.0463(14) Uani 1 1 d . . .
H33 H 0.7309 -0.2287 0.8753 0.056 Uiso 1 1 calc R . .
O1 O 0.4618(3) 0.1944(2) 0.5338(2) 0.0292(7) Uani 1 1 d . . .
O2 O 0.5070(3) 0.2369(3) 0.6899(2) 0.0292(7) Uani 1 1 d . . .
O3 O 0.2653(3) 0.1122(3) 0.7849(3) 0.0377(9) Uani 1 1 d . . .
O4 O 0.2938(3) -0.0674(3) 0.8223(3) 0.0434(10) Uani 1 1 d . . .
O5 O 0.6621(3) 0.0236(3) 0.6112(3) 0.0352(8) Uani 1 1 d . . .
O6 O 0.3264(3) -0.0132(3) 0.5669(3) 0.0359(8) Uani 1 1 d . . .
O7 O 0.7319(3) 0.2794(3) 0.4631(3) 0.0380(9) Uani 1 1 d . . .
O8 O 0.1578(3) 0.2757(3) 0.9410(3) 0.0360(8) Uani 1 1 d . . .
O9 O 0.8447(4) -0.0520(3) 0.7886(3) 0.0491(10) Uani 1 1 d . . .
O1W O 0.4923(3) -0.1572(3) 0.6834(3) 0.0315(8) Uani 1 1 d . . .
H1WA H 0.5170 -0.1725 0.6187 0.038 Uiso 1 1 d R . .
H1WB H 0.4366 -0.2062 0.7148 0.038 Uiso 1 1 d R . .
O2W O 0.5527(4) 0.0160(4) 0.8397(3) 0.0594(12) Uani 1 1 d . . .
H2WA H 0.5253 -0.0393 0.8868 0.071 Uiso 1 1 d R . .
H2WB H 0.5672 0.0692 0.8747 0.071 Uiso 1 1 d R . .
O3W O 0.4250(8) 0.8399(5) 1.0045(6) 0.143(3) Uani 1 1 d . . .
H3WA H 0.3729 0.8388 0.9588 0.172 Uiso 1 1 d R . .
H3WB H 0.4397 0.7732 1.0305 0.172 Uiso 1 1 d R . .
O4W O 0.4424(5) 0.3267(4) 0.8915(3) 0.0668(13) Uani 1 1 d . . .
H4WA H 0.4671 0.3013 0.8312 0.080 Uiso 1 1 d R . .
H4WB H 0.3621 0.3144 0.9093 0.080 Uiso 1 1 d R . .

loop_
_atom_site_aniso_label
_atom_site_aniso_U_11
_atom_site_aniso_U_22
_atom_site_aniso_U_33
_atom_site_aniso_U_23
_atom_site_aniso_U_13
_atom_site_aniso_U_12
Dy1 0.01478(12) 0.01995(12) 0.01738(11) -0.00018(8) 0.00470(7) 0.00200(8)
C1 0.021(2) 0.021(2) 0.024(2) -0.0023(18) 0.0040(18) -0.0002(18)
C2 0.023(2) 0.019(2) 0.021(2) 0.0007(17) 0.0000(17) 0.0002(18)
C3 0.023(2) 0.021(2) 0.024(2) -0.0059(17) -0.0020(18) -0.0004(18)
C4 0.026(2) 0.021(2) 0.021(2) 0.0003(17) 0.0035(18) -0.0015(18)
C5 0.022(2) 0.024(2) 0.028(2) -0.0052(19) -0.0027(19) -0.0032(19)
C6 0.027(3) 0.018(2) 0.030(2) -0.0042(18) 0.0084(19) -0.0015(19)
C7 0.037(3) 0.028(3) 0.054(3) -0.011(2) 0.005(2) 0.003(2)
C8 0.050(4) 0.050(4) 0.050(4) -0.008(3) -0.003(3) 0.001(3)
C9 0.057(4) 0.054(4) 0.053(4) -0.008(3) -0.005(3) 0.000(3)
C10 0.053(4) 0.051(4) 0.049(3) -0.006(3) -0.007(3) 0.002(3)
C11 0.047(3) 0.030(3) 0.048(3) -0.009(2) -0.006(3) 0.008(2)
C12 0.024(2) 0.026(3) 0.027(2) -0.0003(19) 0.0129(19) 0.002(2)
C13 0.019(2) 0.026(2) 0.019(2) -0.0003(18) 0.0079(17) 0.0018(18)
C14 0.024(2) 0.019(2) 0.020(2) 0.0026(17) 0.0032(17) 0.0012(18)
C15 0.025(2) 0.020(2) 0.031(2) -0.0018(18) 0.0088(19) 0.0074(19)
C16 0.020(2) 0.024(2) 0.024(2) -0.0056(18) 0.0075(18) -0.0008(19)
C17 0.029(3) 0.021(2) 0.029(2) 0.0004(18) -0.0018(19) -0.0011(19)
C18 0.049(4) 0.046(4) 0.049(3) -0.006(3) -0.008(3) -0.002(3)
C19 0.057(4) 0.055(4) 0.055(4) -0.006(3) -0.013(3) 0.000(3)
C20 0.064(5) 0.062(5) 0.062(4) -0.006(3) -0.012(3) 0.000(4)
C21 0.061(4) 0.059(4) 0.060(4) -0.005(3) -0.011(3) -0.001(3)
C22 0.061(4) 0.031(3) 0.039(3) 0.004(2) -0.013(3) -0.012(3)
C23 0.014(2) 0.015(2) 0.039(3) 0.0055(18) -0.0030(19) -0.0012(17)
C24 0.012(2) 0.023(2) 0.026(2) -0.0024(17) -0.0017(17) -0.0010(17)
C25 0.017(2) 0.021(2) 0.026(2) -0.0019(17) 0.0009(17) 0.0010(17)
C26 0.018(2) 0.026(2) 0.025(2) 0.0016(18) -0.0036(17) 0.0008(18)
C27 0.016(2) 0.030(3) 0.026(2) 0.0030(19) -0.0006(18) 0.0033(18)
C28 0.019(2) 0.034(3) 0.032(3) 0.006(2) -0.0064(19) 0.000(2)
C29 0.037(3) 0.039(3) 0.043(3) -0.003(2) -0.004(2) -0.003(2)
C30 0.066(5) 0.046(4) 0.078(5) -0.020(3) -0.025(4) -0.003(3)
C31 0.063(5) 0.062(5) 0.065(4) -0.006(4) -0.010(4) -0.001(4)
C32 0.054(4) 0.051(4) 0.055(4) -0.003(3) -0.008(3) -0.002(3)
C33 0.045(3) 0.048(4) 0.045(3) -0.003(3) -0.007(3) 0.001(3)
O1 0.040(2) 0.0195(17) 0.0268(17) -0.0011(13) -0.0042(14) -0.0015(14)
O2 0.042(2) 0.0228(17) 0.0216(16) 0.0010(13) -0.0029(14) -0.0063(14)
O3 0.035(2) 0.0230(18) 0.042(2) 0.0045(15) 0.0247(16) 0.0054(15)
O4 0.039(2) 0.0256(19) 0.051(2) 0.0059(16) 0.0272(17) 0.0096(16)
O5 0.0138(16) 0.047(2) 0.0363(19) 0.0092(16) 0.0085(14) 0.0058(15)
O6 0.0248(18) 0.037(2) 0.049(2) -0.0055(16) -0.0179(16) -0.0025(15)
O7 0.038(2) 0.037(2) 0.0352(19) 0.0035(16) -0.0036(16) 0.0133(16)
O8 0.038(2) 0.035(2) 0.0343(19) -0.0033(15) -0.0043(15) -0.0073(16)
O9 0.062(3) 0.053(2) 0.028(2) -0.0080(17) 0.0083(18) -0.018(2)
O1W 0.0350(19) 0.0244(17) 0.0331(18) -0.0045(14) 0.0012(15) -0.0012(14)
O2W 0.091(3) 0.060(3) 0.031(2) -0.0055(18) -0.023(2) 0.013(2)
O3W 0.216(9) 0.086(5) 0.152(6) -0.009(4) -0.112(6) 0.031(5)
O4W 0.071(3) 0.083(4) 0.050(3) -0.022(2) -0.011(2) 0.016(3)

loop_
_atom_type_symbol
_atom_type_description
_atom_type_scat_dispersion_real
_atom_type_scat_dispersion_imag
_atom_type_scat_source
C C 0.0033 0.0016 'International Tables Vol C Tables 4.2.6.8 and 6.1.1.4'
H H 0.0000 0.0000 'International Tables Vol C Tables 4.2.6.8 and 6.1.1.4'
O O 0.0106 0.0060 'International Tables Vol C Tables 4.2.6.8 and 6.1.1.4'
Dy Dy -0.1892 4.4098 'International Tables Vol C Tables 4.2.6.8 and 6.1.1.4'

loop_
_geom_angle_atom_site_label_1
_geom_angle_atom_site_label_2
_geom_angle_atom_site_label_3
_geom_angle
_geom_angle_site_symmetry_1
_geom_angle_site_symmetry_3
O6 Dy1 O5 109.26(13) . .
O6 Dy1 O2W 155.34(14) . .
O5 Dy1 O2W 76.80(14) . .
O6 Dy1 O3 89.44(13) . .
O5 Dy1 O3 158.09(14) . .
O2W Dy1 O3 91.00(14) . .
O6 Dy1 O1W 75.96(12) . .
O5 Dy1 O1W 72.94(12) . .
O2W Dy1 O1W 83.50(13) . .
O3 Dy1 O1W 124.31(11) . .
O6 Dy1 O4 83.63(13) . .
O5 Dy1 O4 136.93(11) . .
O2W Dy1 O4 76.74(15) . .
O3 Dy1 O4 54.12(10) . .
O1W Dy1 O4 70.81(11) . .
O6 Dy1 O1 74.55(11) . .
O5 Dy1 O1 81.71(11) . .
O2W Dy1 O1 130.03(14) . .
O3 Dy1 O1 92.88(11) . .
O1W Dy1 O1 131.59(10) . .
O4 Dy1 O1 140.76(12) . .
O6 Dy1 O2 123.30(11) . .
O5 Dy1 O2 84.62(12) . .
O2W Dy1 O2 80.50(13) . .
O3 Dy1 O2 75.36(11) . .
O1W Dy1 O2 154.90(11) . .
O4 Dy1 O2 123.27(11) . .
O1 Dy1 O2 52.76(10) . .
O1 C1 O2 121.3(4) . .
O1 C1 C2 119.3(4) . .
O2 C1 C2 119.3(4) . .
C4 C2 C3 119.1(4) . .
C4 C2 C1 118.1(4) . .
C3 C2 C1 122.6(4) . .
C4 C3 C2 119.2(4) 2_666 .
C4 C3 C5 120.9(4) 2_666 .
C2 C3 C5 119.4(4) . .
C2 C4 C3 121.7(4) . 2_666
C2 C4 H4 119.2 . .
C3 C4 H4 119.2 2_666 .
O7 C5 C6 120.7(4) . .
O7 C5 C3 118.9(4) . .
C6 C5 C3 120.4(4) . .
C11 C6 C7 119.4(5) . .
C11 C6 C5 122.3(4) . .
C7 C6 C5 118.3(4) . .
C6 C7 C8 120.2(5) . .
C6 C7 H7 119.9 . .
C8 C7 H7 119.9 . .
C9 C8 C7 119.7(6) . .
C9 C8 H8 120.1 . .
C7 C8 H8 120.1 . .
C8 C9 C10 121.4(6) . .
C8 C9 H9 119.3 . .
C10 C9 H9 119.3 . .
C11 C10 C9 119.5(6) . .
C11 C10 H10 120.2 . .
C9 C10 H10 120.2 . .
C10 C11 C6 119.7(5) . .
C10 C11 H11 120.2 . .
C6 C11 H11 120.2 . .
O4 C12 O3 120.8(4) . .
O4 C12 C13 120.0(4) . .
O3 C12 C13 119.2(4) . .
C15 C13 C14 120.1(4) . .
C15 C13 C12 118.7(4) . .
C14 C13 C12 121.2(4) . .
C15 C14 C13 118.6(4) 2_557 .
C15 C14 C16 118.8(4) 2_557 .
C13 C14 C16 122.6(4) . .
C13 C15 C14 121.3(4) . 2_557
C13 C15 H15 119.3 . .
C14 C15 H15 119.3 2_557 .
O8 C16 C17 122.7(4) . .
O8 C16 C14 120.2(4) . .
C17 C16 C14 116.9(4) . .
C22 C17 C18 119.9(5) . .
C22 C17 C16 118.5(4) . .
C18 C17 C16 121.6(4) . .
C19 C18 C17 120.7(5) . .
C19 C18 H18 119.7 . .
C17 C18 H18 119.7 . .
C18 C19 C20 119.0(6) . .
C18 C19 H19 120.5 . .
C20 C19 H19 120.5 . .
C21 C20 C19 120.3(7) . .
C21 C20 H20 119.8 . .
C19 C20 H20 119.8 . .
C20 C21 C22 120.5(6) . .
C20 C21 H21 119.7 . .
C22 C21 H21 119.7 . .
C21 C22 C17 119.5(6) . .
C21 C22 H22 120.3 . .
C17 C22 H22 120.3 . .
O6 C23 O5 124.8(4) 2_656 .
O6 C23 C24 118.5(4) 2_656 .
O5 C23 C24 116.7(4) . .
C26 C24 C25 119.8(4) . .
C26 C24 C23 118.8(4) . .
C25 C24 C23 121.4(4) . .
C26 C25 C24 119.6(4) 2_756 .
C26 C25 C27 116.6(4) 2_756 .
C24 C25 C27 123.7(4) . .
C25 C26 C24 120.6(4) 2_756 .
C25 C26 H26 119.7 2_756 .
C24 C26 H26 119.7 . .
O9 C27 C28 121.5(4) . .
O9 C27 C25 120.5(4) . .
C28 C27 C25 117.6(4) . .
C29 C28 C33 119.6(5) . .
C29 C28 C27 122.7(4) . .
C33 C28 C27 117.7(5) . .
C28 C29 C30 119.7(5) . .
C28 C29 H29 120.1 . .
C30 C29 H29 120.1 . .
C31 C30 C29 119.6(6) . .
C31 C30 H30 120.2 . .
C29 C30 H30 120.2 . .
C32 C31 C30 120.9(7) . .
C32 C31 H31 119.6 . .
C30 C31 H31 119.6 . .
C31 C32 C33 121.1(6) . .
C31 C32 H32 119.4 . .
C33 C32 H32 119.4 . .
C32 C33 C28 119.0(6) . .
C32 C33 H33 120.5 . .
C28 C33 H33 120.5 . .
C1 O1 Dy1 93.7(2) . .
C1 O2 Dy1 92.2(3) . .
C12 O3 Dy1 93.6(3) . .
C12 O4 Dy1 91.4(3) . .
C23 O5 Dy1 135.6(3) . .
C23 O6 Dy1 160.1(3) 2_656 .
Dy1 O1W H1WA 111.4 . .
Dy1 O1W H1WB 121.0 . .
H1WA O1W H1WB 107.4 . .
Dy1 O2W H2WA 114.3 . .
Dy1 O2W H2WB 123.5 . .
H2WA O2W H2WB 107.4 . .
H3WA O3W H3WB 109.0 . .
H4WA O4W H4WB 108.2 . .

loop_
_geom_bond_atom_site_label_1
_geom_bond_atom_site_label_2
_geom_bond_distance
_geom_bond_site_symmetry_2
Dy1 O6 2.246(3) .
Dy1 O5 2.297(3) .
Dy1 O2W 2.348(4) .
Dy1 O3 2.376(3) .
Dy1 O1W 2.414(3) .
Dy1 O4 2.431(3) .
Dy1 O1 2.452(3) .
Dy1 O2 2.485(3) .
C1 O1 1.258(5) .
C1 O2 1.259(5) .
C1 C2 1.507(6) .
C2 C4 1.398(6) .
C2 C3 1.413(6) .
C3 C4 1.398(6) 2_666
C3 C5 1.509(6) .
C4 C3 1.398(6) 2_666
C4 H4 0.9300 .
C5 O7 1.210(5) .
C5 C6 1.492(6) .
C6 C11 1.388(7) .
C6 C7 1.389(7) .
C7 C8 1.392(7) .
C7 H7 0.9300 .
C8 C9 1.343(8) .
C8 H8 0.9300 .
C9 C10 1.389(8) .
C9 H9 0.9300 .
C10 C11 1.386(7) .
C10 H10 0.9300 .
C11 H11 0.9300 .
C12 O4 1.250(5) .
C12 O3 1.265(5) .
C12 C13 1.503(6) .
C13 C15 1.387(6) .
C13 C14 1.398(6) .
C14 C15 1.388(6) 2_557
C14 C16 1.512(6) .
C15 C14 1.388(6) 2_557
C15 H15 0.9300 .
C16 O8 1.213(5) .
C16 C17 1.480(6) .
C17 C22 1.386(6) .
C17 C18 1.392(7) .
C18 C19 1.373(8) .
C18 H18 0.9300 .
C19 C20 1.400(9) .
C19 H19 0.9300 .
C20 C21 1.376(9) .
C20 H20 0.9300 .
C21 C22 1.381(8) .
C21 H21 0.9300 .
C22 H22 0.9300 .
C23 O6 1.249(5) 2_656
C23 O5 1.255(5) .
C23 C24 1.502(6) .
C24 C26 1.395(6) .
C24 C25 1.397(6) .
C25 C26 1.392(6) 2_756
C25 C27 1.512(6) .
C26 C25 1.392(6) 2_756
C26 H26 0.9300 .
C27 O9 1.207(6) .
C27 C28 1.482(7) .
C28 C29 1.389(7) .
C28 C33 1.407(7) .
C29 C30 1.390(8) .
C29 H29 0.9300 .
C30 C31 1.387(9) .
C30 H30 0.9300 .
C31 C32 1.346(9) .
C31 H31 0.9300 .
C32 C33 1.386(8) .
C32 H32 0.9300 .
C33 H33 0.9300 .
O6 C23 1.249(5) 2_656
O1W H1WA 0.8500 .
O1W H1WB 0.8499 .
O2W H2WA 0.8499 .
O2W H2WB 0.8500 .
O3W H3WA 0.8500 .
O3W H3WB 0.8501 .
O4W H4WA 0.8500 .
O4W H4WB 0.8500 .

loop_
_geom_torsion_atom_site_label_1
_geom_torsion_atom_site_label_2
_geom_torsion_atom_site_label_3
_geom_torsion_atom_site_label_4
_geom_torsion
_geom_torsion_site_symmetry_1
_geom_torsion_site_symmetry_2
_geom_torsion_site_symmetry_3
_geom_torsion_site_symmetry_4
O1 C1 C2 C4 116.5(5) . . . .
O2 C1 C2 C4 -59.2(6) . . . .
O1 C1 C2 C3 -59.2(6) . . . .
O2 C1 C2 C3 125.1(5) . . . .
C4 C2 C3 C4 0.0(7) . . . 2_666
C1 C2 C3 C4 175.6(4) . . . 2_666
C4 C2 C3 C5 172.4(4) . . . .
C1 C2 C3 C5 -11.9(6) . . . .
C3 C2 C4 C3 0.0(7) . . . 2_666
C1 C2 C4 C3 -175.8(4) . . . 2_666
C4 C3 C5 O7 143.3(5) 2_666 . . .
C2 C3 C5 O7 -29.0(6) . . . .
C4 C3 C5 C6 -34.7(6) 2_666 . . .
C2 C3 C5 C6 153.0(4) . . . .
O7 C5 C6 C11 151.3(5) . . . .
C3 C5 C6 C11 -30.7(7) . . . .
O7 C5 C6 C7 -27.8(7) . . . .
C3 C5 C6 C7 150.2(4) . . . .
C11 C6 C7 C8 2.1(7) . . . .
C5 C6 C7 C8 -178.8(5) . . . .
C6 C7 C8 C9 -2.1(9) . . . .
C7 C8 C9 C10 -0.1(10) . . . .
C8 C9 C10 C11 2.3(10) . . . .
C9 C10 C11 C6 -2.3(9) . . . .
C7 C6 C11 C10 0.1(8) . . . .
C5 C6 C11 C10 -179.0(5) . . . .
O4 C12 C13 C15 -6.3(7) . . . .
O3 C12 C13 C15 174.1(5) . . . .
O4 C12 C13 C14 174.5(5) . . . .
O3 C12 C13 C14 -5.1(7) . . . .
C15 C13 C14 C15 -0.2(8) . . . 2_557
C12 C13 C14 C15 179.0(4) . . . 2_557
C15 C13 C14 C16 179.3(4) . . . .
C12 C13 C14 C16 -1.5(7) . . . .
C14 C13 C15 C14 0.2(8) . . . 2_557
C12 C13 C15 C14 -179.0(4) . . . 2_557
C15 C14 C16 O8 87.7(6) 2_557 . . .
C13 C14 C16 O8 -91.8(6) . . . .
C15 C14 C16 C17 -86.6(5) 2_557 . . .
C13 C14 C16 C17 93.9(5) . . . .
O8 C16 C17 C22 2.6(7) . . . .
C14 C16 C17 C22 176.7(4) . . . .
O8 C16 C17 C18 -176.7(5) . . . .
C14 C16 C17 C18 -2.6(7) . . . .
C22 C17 C18 C19 1.2(9) . . . .
C16 C17 C18 C19 -179.5(5) . . . .
C17 C18 C19 C20 -0.4(9) . . . .
C18 C19 C20 C21 0.0(10) . . . .
C19 C20 C21 C22 -0.5(11) . . . .
C20 C21 C22 C17 1.2(10) . . . .
C18 C17 C22 C21 -1.6(9) . . . .
C16 C17 C22 C21 179.1(5) . . . .
O6 C23 C24 C26 29.7(6) 2_656 . . .
O5 C23 C24 C26 -149.1(4) . . . .
O6 C23 C24 C25 -152.3(4) 2_656 . . .
O5 C23 C24 C25 28.8(6) . . . .
C26 C24 C25 C26 1.0(7) . . . 2_756
C23 C24 C25 C26 -177.0(4) . . . 2_756
C26 C24 C25 C27 -176.2(4) . . . .
C23 C24 C25 C27 5.9(7) . . . .
C25 C24 C26 C25 -1.0(7) . . . 2_756
C23 C24 C26 C25 177.0(4) . . . 2_756
C26 C25 C27 O9 72.5(6) 2_756 . . .
C24 C25 C27 O9 -110.2(5) . . . .
C26 C25 C27 C28 -100.6(5) 2_756 . . .
C24 C25 C27 C28 76.7(6) . . . .
O9 C27 C28 C29 -176.6(5) . . . .
C25 C27 C28 C29 -3.6(6) . . . .
O9 C27 C28 C33 1.1(7) . . . .
C25 C27 C28 C33 174.1(4) . . . .
C33 C28 C29 C30 0.8(8) . . . .
C27 C28 C29 C30 178.5(5) . . . .
C28 C29 C30 C31 -1.1(9) . . . .
C29 C30 C31 C32 1.6(10) . . . .
C30 C31 C32 C33 -1.9(10) . . . .
C31 C32 C33 C28 1.6(9) . . . .
C29 C28 C33 C32 -1.1(8) . . . .
C27 C28 C33 C32 -178.8(5) . . . .
O2 C1 O1 Dy1 1.6(4) . . . .
C2 C1 O1 Dy1 -174.0(3) . . . .
O6 Dy1 O1 C1 156.9(3) . . . .
O5 Dy1 O1 C1 -90.4(3) . . . .
O2W Dy1 O1 C1 -25.5(3) . . . .
O3 Dy1 O1 C1 68.3(3) . . . .
O1W Dy1 O1 C1 -148.7(2) . . . .
O4 Dy1 O1 C1 98.2(3) . . . .
O2 Dy1 O1 C1 -0.9(2) . . . .
O1 C1 O2 Dy1 -1.6(4) . . . .
C2 C1 O2 Dy1 174.0(3) . . . .
O6 Dy1 O2 C1 -25.0(3) . . . .
O5 Dy1 O2 C1 84.5(3) . . . .
O2W Dy1 O2 C1 162.0(3) . . . .
O3 Dy1 O2 C1 -104.4(3) . . . .
O1W Dy1 O2 C1 110.9(3) . . . .
O4 Dy1 O2 C1 -130.8(3) . . . .
O1 Dy1 O2 C1 0.9(2) . . . .
O4 C12 O3 Dy1 -0.2(5) . . . .
C13 C12 O3 Dy1 179.3(4) . . . .
O6 Dy1 O3 C12 82.7(3) . . . .
O5 Dy1 O3 C12 -128.0(4) . . . .
O2W Dy1 O3 C12 -72.7(3) . . . .
O1W Dy1 O3 C12 10.1(4) . . . .
O4 Dy1 O3 C12 0.1(3) . . . .
O1 Dy1 O3 C12 157.2(3) . . . .
O2 Dy1 O3 C12 -152.6(3) . . . .
O3 C12 O4 Dy1 0.2(5) . . . .
C13 C12 O4 Dy1 -179.3(4) . . . .
O6 Dy1 O4 C12 -94.1(3) . . . .
O5 Dy1 O4 C12 154.4(3) . . . .
O2W Dy1 O4 C12 101.0(3) . . . .
O3 Dy1 O4 C12 -0.1(3) . . . .
O1W Dy1 O4 C12 -171.4(4) . . . .
O1 Dy1 O4 C12 -38.2(4) . . . .
O2 Dy1 O4 C12 31.9(4) . . . .
O6 C23 O5 Dy1 2.4(7) 2_656 . . .
C24 C23 O5 Dy1 -178.8(3) . . . .
O6 Dy1 O5 C23 16.0(4) . . . .
O2W Dy1 O5 C23 171.1(4) . . . .
O3 Dy1 O5 C23 -131.3(4) . . . .
O1W Dy1 O5 C23 83.9(4) . . . .
O4 Dy1 O5 C23 117.6(4) . . . .
O1 Dy1 O5 C23 -54.4(4) . . . .
O2 Dy1 O5 C23 -107.5(4) . . . .
O5 Dy1 O6 C23 -63.6(10) . . . 2_656
O2W Dy1 O6 C23 -164.0(9) . . . 2_656
O3 Dy1 O6 C23 104.8(10) . . . 2_656
O1W Dy1 O6 C23 -129.5(10) . . . 2_656
O4 Dy1 O6 C23 158.7(10) . . . 2_656
O1 Dy1 O6 C23 11.6(9) . . . 2_656
O2 Dy1 O6 C23 32.8(10) . . . 2_656
